data_4121499
loop_
_publ_author_name
'Ward, Ashleigh L.'
'Lukens, Wayne W.'
'Lu, Connie C.'
'Arnold, John'

_publ_section_title
;
 Photochemical route to actinide-transition metal bonds: synthesis,
 characterization and reactivity of a series of thorium and uranium
 heterobimetallic complexes.
;
_journal_issue 9
_journal_name_full 'Journal of the American Chemical Society'
_journal_page_first 3647
_journal_page_last 3654
_journal_paper_doi 10.1021/ja413192m
_journal_volume 136
_journal_year 2014
_chemical_formula_moiety 'C39 H60 Cl N4 P3 U'
_chemical_formula_sum 'C39 H60 Cl N4 P3 U'
_chemical_formula_weight 951.32
_chemical_name_common 'Complex 3'
_space_group_IT_number 2
_symmetry_cell_setting triclinic
_symmetry_space_group_name_Hall '-P 1'
_symmetry_space_group_name_H-M 'P -1'
_atom_sites_solution_hydrogens geom
_atom_sites_solution_primary direct
_atom_sites_solution_secondary difmap
_audit_creation_method SHELXL-97
_cell_angle_alpha 95.0190(10)
_cell_angle_beta 97.5550(10)
_cell_angle_gamma 106.0330(10)
_cell_formula_units_Z 6
_cell_length_a 13.5354(4)
_cell_length_b 16.0795(3)
_cell_length_c 33.6127(8)
_cell_measurement_reflns_used 9836
_cell_measurement_temperature 100(2)
_cell_measurement_theta_max 25.24
_cell_measurement_theta_min 2.41
_cell_volume 6910.9(3)
_computing_cell_refinement 'Bruker SAINT'
_computing_data_collection 'Bruker APEX2'
_computing_data_reduction 'Bruker SAINT'
_computing_molecular_graphics ORTEP-32
_computing_publication_material WinGX
_computing_structure_refinement 'SHELXL-97 (Sheldrick, 2008)'
_computing_structure_solution 'SHELXS-97 (Sheldrick, 2008)'
_diffrn_ambient_temperature 100(2)
_diffrn_detector_area_resol_mean 8.366
_diffrn_measured_fraction_theta_full 0.985
_diffrn_measured_fraction_theta_max 0.982
_diffrn_measurement_device_type 'Bruker APEX-II CCD'
_diffrn_measurement_method '\f and \w scans'
_diffrn_radiation_monochromator 'QUAZAR multilayer mirrors'
_diffrn_radiation_source 'microfocus sealed tube'
_diffrn_radiation_type MoK\a
_diffrn_radiation_wavelength 0.71073
_diffrn_reflns_av_R_equivalents 0.1087
_diffrn_reflns_av_sigmaI/netI 0.1454
_diffrn_reflns_limit_h_max 16
_diffrn_reflns_limit_h_min -16
_diffrn_reflns_limit_k_max 19
_diffrn_reflns_limit_k_min -19
_diffrn_reflns_limit_l_max 40
_diffrn_reflns_limit_l_min -40
_diffrn_reflns_number 91757
_diffrn_reflns_theta_full 25.00
_diffrn_reflns_theta_max 25.38
_diffrn_reflns_theta_min 1.54
_exptl_absorpt_coefficient_mu 3.713
_exptl_absorpt_correction_T_max 0.9294
_exptl_absorpt_correction_T_min 0.7310
_exptl_absorpt_correction_type multi-scan
_exptl_absorpt_process_details SADABS
_exptl_crystal_colour orange
_exptl_crystal_density_diffrn 1.371
_exptl_crystal_density_meas a
_exptl_crystal_density_method 'not measured'
_exptl_crystal_description needle
_exptl_crystal_F_000 2856
_exptl_crystal_size_max 0.09
_exptl_crystal_size_mid 0.03
_exptl_crystal_size_min 0.02
_refine_diff_density_max 0.972
_refine_diff_density_min -1.479
_refine_diff_density_rms 0.183
_refine_ls_extinction_method none
_refine_ls_goodness_of_fit_ref 0.927
_refine_ls_hydrogen_treatment constr
_refine_ls_matrix_type full
_refine_ls_number_parameters 1333
_refine_ls_number_reflns 24987
_refine_ls_number_restraints 18
_refine_ls_restrained_S_all 0.927
_refine_ls_R_factor_all 0.1070
_refine_ls_R_factor_gt 0.0547
_refine_ls_shift/su_max 0.001
_refine_ls_shift/su_mean 0.000
_refine_ls_structure_factor_coef Fsqd
_refine_ls_weighting_details 'calc w=1/[\s^2^(Fo^2^)+(0.0398P)^2^+0.0000P] where P=(Fo^2^+2Fc^2^)/3'
_refine_ls_weighting_scheme calc
_refine_ls_wR_factor_gt 0.0984
_refine_ls_wR_factor_ref 0.1109
_reflns_number_gt 15281
_reflns_number_total 24987
_reflns_threshold_expression >2sigma(I)
_cod_data_source_file ja413192m_si_002.cif
_cod_data_source_block shelxl
_cod_depositor_comments
;
The following automatic conversions were performed:

'_symmetry_cell_setting' value 'Triclinic' changed to 'triclinic'
according to
/usr/data/users/saulius/crontab/automatic-downloads/current/ACS/lib/dictionaries/cif_core.dic
dictionary named 'cif_core.dic' version 2.4.2 from 2011-04-26.

Automatic conversion script
Id: cif_fix_values 2281 2013-09-26 08:29:07Z andrius 
;
_cod_original_sg_symbol_H-M P-1
_cod_database_code 4121499

loop_
_symmetry_equiv_pos_as_xyz
'x, y, z'
'-x, -y, -z'

loop_
_atom_site_label
_atom_site_type_symbol
_atom_site_fract_x
_atom_site_fract_y
_atom_site_fract_z
_atom_site_U_iso_or_equiv
_atom_site_adp_type
_atom_site_occupancy
_atom_site_symmetry_multiplicity
_atom_site_calc_flag
_atom_site_refinement_flags
C1 C 0.3852(8) 0.8330(6) 0.0116(3) 0.037(3) Uani 1 1 d .
H1 H 0.4387 0.8353 -0.0064 0.044 Uiso 1 1 calc R
C2 C 0.2959(8) 0.7500(6) -0.0049(3) 0.054(4) Uani 1 1 d .
H2A H 0.2391 0.7460 0.0108 0.081 Uiso 1 1 calc R
H2B H 0.3212 0.6987 -0.0028 0.081 Uiso 1 1 calc R
H2C H 0.2703 0.7521 -0.0334 0.081 Uiso 1 1 calc R
C3 C 0.3505(7) 0.9154(6) 0.0074(3) 0.035(3) Uani 1 1 d .
H3A H 0.3355 0.9216 -0.0214 0.053 Uiso 1 1 calc R
H3B H 0.4062 0.9667 0.0212 0.053 Uiso 1 1 calc R
H3C H 0.2877 0.9107 0.0196 0.053 Uiso 1 1 calc R
C4 C 0.3730(8) 0.8657(7) 0.0984(3) 0.046(3) Uani 1 1 d .
H4 H 0.3524 0.9162 0.0882 0.055 Uiso 1 1 calc R
C5 C 0.4380(8) 0.8967(7) 0.1405(3) 0.051(3) Uani 1 1 d .
H5A H 0.3952 0.9146 0.1590 0.076 Uiso 1 1 calc R
H5B H 0.4982 0.9463 0.1392 0.076 Uiso 1 1 calc R
H5C H 0.4621 0.8489 0.1504 0.076 Uiso 1 1 calc R
C6 C 0.5714(7) 0.9224(5) 0.0698(3) 0.029(2) Uani 1 1 d .
H6A H 0.5943 0.9341 0.0435 0.035 Uiso 1 1 calc R
H6B H 0.5609 0.9760 0.0832 0.035 Uiso 1 1 calc R
C7 C 0.7344(6) 0.9518(5) 0.1177(2) 0.017(2) Uani 1 1 d .
C8 C 0.7918(6) 0.9202(5) 0.1487(2) 0.0143(19) Uani 1 1 d .
C9 C 0.8836(6) 0.9721(5) 0.1707(2) 0.018(2) Uani 1 1 d .
H9 H 0.9211 0.9491 0.1906 0.021 Uiso 1 1 calc R
C10 C 0.9224(7) 1.0584(5) 0.1641(3) 0.020(2) Uani 1 1 d .
H10 H 0.9863 1.0943 0.1795 0.024 Uiso 1 1 calc R
C11 C 0.7766(8) 1.0405(5) 0.1126(3) 0.029(2) Uani 1 1 d .
H11 H 0.7404 1.0656 0.0931 0.035 Uiso 1 1 calc R
C12 C 0.8690(7) 1.0911(6) 0.1356(3) 0.028(2) Uani 1 1 d .
H12 H 0.8958 1.1502 0.1313 0.034 Uiso 1 1 calc R
C13 C 0.6649(7) 0.8181(5) 0.1820(3) 0.019(2) Uani 1 1 d .
C14 C 0.6770(7) 0.8791(5) 0.2151(3) 0.022(2) Uani 1 1 d .
H14 H 0.7342 0.9307 0.2199 0.026 Uiso 1 1 calc R
C15 C 0.6040(7) 0.8641(5) 0.2413(3) 0.021(2) Uani 1 1 d .
H15 H 0.6119 0.9054 0.2644 0.025 Uiso 1 1 calc R
C16 C 0.5210(7) 0.7898(5) 0.2340(3) 0.024(2) Uani 1 1 d .
H16 H 0.4715 0.7803 0.2519 0.029 Uiso 1 1 calc R
C17 C 0.5082(7) 0.7277(5) 0.2002(2) 0.023(2) Uani 1 1 d .
H17 H 0.4514 0.6758 0.1958 0.028 Uiso 1 1 calc R
C18 C 0.5789(7) 0.7421(5) 0.1733(3) 0.018(2) Uani 1 1 d .
C19 C 0.4906(6) 0.6057(5) 0.1290(2) 0.020(2) Uani 1 1 d .
H19A H 0.4192 0.6114 0.1242 0.024 Uiso 1 1 calc R
H19B H 0.4970 0.5715 0.1518 0.024 Uiso 1 1 calc R
C20 C 0.3287(7) 0.5363(6) 0.0405(3) 0.041(3) Uani 1 1 d .
H20A H 0.2628 0.4977 0.0254 0.061 Uiso 1 1 calc R
H20B H 0.3640 0.5758 0.0228 0.061 Uiso 1 1 calc R
H20C H 0.3148 0.5704 0.0636 0.061 Uiso 1 1 calc R
C21 C 0.3975(7) 0.4821(5) 0.0557(2) 0.025(2) Uani 1 1 d .
H21 H 0.4134 0.4510 0.0313 0.030 Uiso 1 1 calc R
C22 C 0.3402(8) 0.4119(6) 0.0796(3) 0.041(3) Uani 1 1 d .
H22A H 0.3255 0.4400 0.1043 0.061 Uiso 1 1 calc R
H22B H 0.3841 0.3744 0.0869 0.061 Uiso 1 1 calc R
H22C H 0.2747 0.3765 0.0630 0.061 Uiso 1 1 calc R
C23 C 0.5968(7) 0.4831(5) 0.1025(3) 0.026(2) Uani 1 1 d .
H23 H 0.5499 0.4385 0.1158 0.032 Uiso 1 1 calc R
C24 C 0.6927(7) 0.5327(5) 0.1345(3) 0.029(2) Uani 1 1 d .
H24A H 0.7261 0.4910 0.1456 0.043 Uiso 1 1 calc R
H24B H 0.6704 0.5640 0.1564 0.043 Uiso 1 1 calc R
H24C H 0.7424 0.5745 0.1219 0.043 Uiso 1 1 calc R
C25 C 0.6274(7) 0.4357(6) 0.0680(3) 0.038(3) Uani 1 1 d .
H25A H 0.6642 0.4779 0.0517 0.057 Uiso 1 1 calc R
H25B H 0.5648 0.3958 0.0511 0.057 Uiso 1 1 calc R
H25C H 0.6733 0.4023 0.0786 0.057 Uiso 1 1 calc R
C26 C 0.9396(7) 0.7402(5) 0.2126(3) 0.025(2) Uani 1 1 d .
H26 H 0.9674 0.7376 0.2398 0.031 Uiso 1 1 calc R
C27 C 0.8618(7) 0.7795(5) 0.2042(2) 0.020(2) Uani 1 1 d .
H27 H 0.8357 0.8045 0.2257 0.024 Uiso 1 1 calc R
C28 C 0.8224(7) 0.7824(5) 0.1651(3) 0.020(2) Uani 1 1 d .
C29 C 0.8563(6) 0.7440(5) 0.1324(2) 0.016(2) Uani 1 1 d U
C30 C 0.9377(7) 0.7072(5) 0.1408(3) 0.024(2) Uani 1 1 d .
H30 H 0.9660 0.6843 0.1194 0.028 Uiso 1 1 calc R
C31 C 0.9764(7) 0.7046(5) 0.1807(3) 0.024(2) Uani 1 1 d .
H31 H 1.0299 0.6775 0.1864 0.029 Uiso 1 1 calc R
C32 C 0.8439(7) 0.7110(5) 0.0588(3) 0.027(2) Uani 1 1 d .
H32A H 0.7920 0.7037 0.0341 0.032 Uiso 1 1 calc R
H32B H 0.8526 0.6529 0.0625 0.032 Uiso 1 1 calc R
C33 C 0.9499(7) 0.6705(6) -0.0181(3) 0.045(3) Uani 1 1 d .
H33A H 0.9311 0.6563 -0.0476 0.067 Uiso 1 1 calc R
H33B H 0.8990 0.6306 -0.0052 0.067 Uiso 1 1 calc R
H33C H 1.0193 0.6646 -0.0095 0.067 Uiso 1 1 calc R
C34 C 0.9502(7) 0.7647(6) -0.0057(3) 0.034(3) Uani 1 1 d .
H34 H 0.8805 0.7713 -0.0163 0.041 Uiso 1 1 calc R
C35 C 1.0323(8) 0.8266(6) -0.0239(3) 0.042(3) Uani 1 1 d .
H35A H 1.1012 0.8223 -0.0129 0.063 Uiso 1 1 calc R
H35B H 1.0298 0.8864 -0.0173 0.063 Uiso 1 1 calc R
H35C H 1.0194 0.8112 -0.0534 0.063 Uiso 1 1 calc R
C36 C 1.0543(8) 0.9667(6) 0.0692(3) 0.044(3) Uani 1 1 d .
H36A H 1.0791 0.9748 0.0433 0.066 Uiso 1 1 calc R
H36B H 1.1063 0.9514 0.0880 0.066 Uiso 1 1 calc R
H36C H 1.0432 1.0209 0.0807 0.066 Uiso 1 1 calc R
C37 C 0.9526(7) 0.8939(5) 0.0625(3) 0.029(2) Uani 1 1 d .
H37 H 0.9280 0.8929 0.0893 0.035 Uiso 1 1 calc R
C38 C 0.8693(7) 0.9157(6) 0.0339(3) 0.035(3) Uani 1 1 d .
H38A H 0.8562 0.9687 0.0457 0.053 Uiso 1 1 calc R
H38B H 0.8049 0.8672 0.0296 0.053 Uiso 1 1 calc R
H38C H 0.8932 0.9251 0.0079 0.053 Uiso 1 1 calc R
C39 C 0.7491(7) 0.0709(5) 0.3227(3) 0.037(3) Uani 1 1 d .
H39A H 0.8029 0.0748 0.3055 0.055 Uiso 1 1 calc R
H39B H 0.6902 0.0190 0.3125 0.055 Uiso 1 1 calc R
H39C H 0.7781 0.0668 0.3505 0.055 Uiso 1 1 calc R
C40 C 0.7115(7) 0.1532(5) 0.3221(3) 0.026(2) Uani 1 1 d .
H40 H 0.6618 0.1478 0.3419 0.031 Uiso 1 1 calc R
C41 C 0.8014(9) 0.2352(6) 0.3389(3) 0.057(4) Uani 1 1 d .
H41A H 0.8314 0.2297 0.3663 0.085 Uiso 1 1 calc R
H41B H 0.7753 0.2863 0.3396 0.085 Uiso 1 1 calc R
H41C H 0.8550 0.2422 0.3215 0.085 Uiso 1 1 calc R
C42 C 0.7077(7) 0.1353(6) 0.2337(3) 0.027(2) Uani 1 1 d .
H42 H 0.7253 0.0805 0.2391 0.032 Uiso 1 1 calc R
C43 C 0.6399(8) 0.1179(8) 0.1925(3) 0.067(4) Uani 1 1 d .
H43A H 0.6167 0.1692 0.1874 0.100 Uiso 1 1 calc R
H43B H 0.5790 0.0674 0.1918 0.100 Uiso 1 1 calc R
H43C H 0.6799 0.1059 0.1716 0.100 Uiso 1 1 calc R
C44 C 0.5207(6) 0.0672(5) 0.2673(3) 0.028(2) Uani 1 1 d .
H44A H 0.5306 0.0173 0.2505 0.033 Uiso 1 1 calc R
H44B H 0.5054 0.0493 0.2938 0.033 Uiso 1 1 calc R
C45 C 0.3480(7) 0.0369(5) 0.2257(2) 0.017(2) Uani 1 1 d .
C46 C 0.3135(7) -0.0519(5) 0.2305(3) 0.023(2) Uani 1 1 d .
H46 H 0.3557 -0.0763 0.2480 0.028 Uiso 1 1 calc R
C47 C 0.2183(7) -0.1041(5) 0.2098(2) 0.019(2) Uani 1 1 d .
H47 H 0.1975 -0.1644 0.2128 0.022 Uiso 1 1 calc R
C48 C 0.1530(7) -0.0716(5) 0.1851(3) 0.020(2) Uani 1 1 d .
H48 H 0.0870 -0.1083 0.1719 0.024 Uiso 1 1 calc R
C49 C 0.1852(7) 0.0165(5) 0.1797(2) 0.022(2) Uani 1 1 d .
H49 H 0.1414 0.0403 0.1627 0.027 Uiso 1 1 calc R
C50 C 0.2834(7) 0.0697(5) 0.1999(2) 0.017(2) Uani 1 1 d .
C51 C 0.3885(7) 0.1743(5) 0.1622(2) 0.017(2) Uani 1 1 d .
C52 C 0.3660(7) 0.1166(5) 0.1265(3) 0.026(2) Uani 1 1 d .
H52 H 0.3101 0.0642 0.1230 0.031 Uiso 1 1 calc R
C53 C 0.4265(8) 0.1362(6) 0.0958(3) 0.037(3) Uani 1 1 d .
H53 H 0.4116 0.0979 0.0712 0.044 Uiso 1 1 calc R
C54 C 0.5083(8) 0.2125(6) 0.1021(3) 0.032(3) Uani 1 1 d .
H54 H 0.5493 0.2266 0.0814 0.038 Uiso 1 1 calc R
C55 C 0.5312(7) 0.2680(5) 0.1375(3) 0.027(2) Uani 1 1 d .
H55 H 0.5882 0.3196 0.1410 0.033 Uiso 1 1 calc R
C56 C 0.4727(7) 0.2504(5) 0.1684(3) 0.021(2) Uani 1 1 d .
C57 C 0.5654(7) 0.3887(5) 0.2113(2) 0.023(2) Uani 1 1 d .
H57A H 0.5471 0.4213 0.1892 0.028 Uiso 1 1 calc R
H57B H 0.6385 0.3879 0.2121 0.028 Uiso 1 1 calc R
C58 C 0.4769(7) 0.5156(5) 0.2451(3) 0.027(2) Uani 1 1 d .
H58 H 0.5146 0.5501 0.2255 0.032 Uiso 1 1 calc R
C59 C 0.3678(7) 0.4663(6) 0.2239(3) 0.046(3) Uani 1 1 d .
H59A H 0.3267 0.4385 0.2437 0.069 Uiso 1 1 calc R
H59B H 0.3712 0.4216 0.2028 0.069 Uiso 1 1 calc R
H59C H 0.3348 0.5071 0.2116 0.069 Uiso 1 1 calc R
C60 C 0.4737(8) 0.5802(6) 0.2822(3) 0.038(3) Uani 1 1 d .
H60A H 0.4286 0.6159 0.2738 0.057 Uiso 1 1 calc R
H60B H 0.5442 0.6181 0.2927 0.057 Uiso 1 1 calc R
H60C H 0.4462 0.5469 0.3035 0.057 Uiso 1 1 calc R
C61 C 0.6770(7) 0.5063(5) 0.2851(3) 0.025(2) Uani 1 1 d .
H61 H 0.6683 0.5415 0.3098 0.030 Uiso 1 1 calc R
C62 C 0.7428(7) 0.4459(6) 0.2996(3) 0.038(3) Uani 1 1 d .
H62A H 0.7499 0.4084 0.2762 0.057 Uiso 1 1 calc R
H62B H 0.7079 0.4095 0.3185 0.057 Uiso 1 1 calc R
H62C H 0.8119 0.4816 0.3132 0.057 Uiso 1 1 calc R
C63 C 0.7347(7) 0.5703(5) 0.2587(3) 0.036(3) Uani 1 1 d .
H63A H 0.7996 0.6084 0.2749 0.054 Uiso 1 1 calc R
H63B H 0.6907 0.6057 0.2488 0.054 Uiso 1 1 calc R
H63C H 0.7508 0.5375 0.2357 0.054 Uiso 1 1 calc R
C64 C 0.2441(7) 0.2074(5) 0.1894(3) 0.023(2) Uani 1 1 d .
C65 C 0.1991(7) 0.2226(5) 0.1527(3) 0.023(2) Uani 1 1 d .
H65 H 0.2210 0.2042 0.1286 0.027 Uiso 1 1 calc R
C66 C 0.1222(7) 0.2645(5) 0.1506(3) 0.024(2) Uani 1 1 d .
H66 H 0.0924 0.2762 0.1252 0.029 Uiso 1 1 calc R
C67 C 0.0891(7) 0.2892(5) 0.1859(3) 0.026(2) Uani 1 1 d .
H67 H 0.0337 0.3149 0.1846 0.032 Uiso 1 1 calc R
C68 C 0.1365(7) 0.2766(5) 0.2231(3) 0.021(2) Uani 1 1 d .
H68 H 0.1132 0.2940 0.2471 0.026 Uiso 1 1 calc R
C69 C 0.2174(6) 0.2388(5) 0.2258(3) 0.014(2) Uani 1 1 d .
C70 C 0.2383(6) 0.2478(5) 0.2998(2) 0.019(2) Uani 1 1 d .
H70A H 0.2240 0.3050 0.3011 0.023 Uiso 1 1 calc R
H70B H 0.2938 0.2512 0.3228 0.023 Uiso 1 1 calc R
C71 C 0.1574(8) 0.0608(5) 0.2946(3) 0.040(3) Uani 1 1 d .
H71 H 0.1837 0.0662 0.2682 0.048 Uiso 1 1 calc R
C72 C 0.0623(9) -0.0210(6) 0.2868(3) 0.070(4) Uani 1 1 d .
H72A H 0.0782 -0.0679 0.2705 0.105 Uiso 1 1 calc R
H72B H 0.0024 -0.0073 0.2722 0.105 Uiso 1 1 calc R
H72C H 0.0459 -0.0399 0.3127 0.105 Uiso 1 1 calc R
C73 C 0.2452(8) 0.0489(6) 0.3239(3) 0.046(3) Uani 1 1 d .
H73A H 0.2197 0.0319 0.3489 0.069 Uiso 1 1 calc R
H73B H 0.3016 0.1038 0.3302 0.069 Uiso 1 1 calc R
H73C H 0.2714 0.0032 0.3118 0.069 Uiso 1 1 calc R
C74 C 0.0595(7) 0.1061(5) 0.3797(3) 0.031(2) Uani 1 1 d .
H74A H 0.0680 0.1206 0.4091 0.047 Uiso 1 1 calc R
H74B H 0.0759 0.0512 0.3734 0.047 Uiso 1 1 calc R
H74C H -0.0127 0.0996 0.3677 0.047 Uiso 1 1 calc R
C75 C 0.1318(7) 0.1779(5) 0.3626(2) 0.022(2) Uani 1 1 d .
H75 H 0.2046 0.1785 0.3733 0.026 Uiso 1 1 calc R
C76 C 0.1202(8) 0.2663(6) 0.3773(3) 0.044(3) Uani 1 1 d .
H76A H 0.0494 0.2679 0.3676 0.066 Uiso 1 1 calc R
H76B H 0.1705 0.3123 0.3670 0.066 Uiso 1 1 calc R
H76C H 0.1334 0.2758 0.4070 0.066 Uiso 1 1 calc R
C77 C 0.4496(7) 0.6215(5) 0.4130(2) 0.017(2) Uani 1 1 d .
C78 C 0.5409(7) 0.5983(5) 0.4151(2) 0.020(2) Uani 1 1 d .
H78 H 0.6039 0.6365 0.4301 0.024 Uiso 1 1 calc R
C79 C 0.5397(7) 0.5180(5) 0.3950(3) 0.024(2) Uani 1 1 d .
H79 H 0.6024 0.5021 0.3953 0.029 Uiso 1 1 calc R
C80 C 0.4472(8) 0.4625(6) 0.3747(3) 0.030(2) Uani 1 1 d .
H80 H 0.4467 0.4075 0.3616 0.036 Uiso 1 1 calc R
C81 C 0.3544(7) 0.4840(5) 0.3727(2) 0.020(2) Uani 1 1 d .
H81 H 0.2919 0.4451 0.3576 0.023 Uiso 1 1 calc R
C82 C 0.3536(7) 0.5648(5) 0.3935(2) 0.019(2) Uani 1 1 d .
C83 C 0.1700(6) 0.5419(5) 0.3673(2) 0.017(2) Uani 1 1 d U
H83A H 0.1104 0.5605 0.3749 0.020 Uiso 1 1 calc R
H83B H 0.1560 0.4792 0.3703 0.020 Uiso 1 1 calc R
C84 C 0.0354(6) 0.5093(5) 0.2931(2) 0.021(2) Uani 1 1 d .
H84 H -0.0043 0.5426 0.3078 0.026 Uiso 1 1 calc R
C85 C 0.0007(7) 0.4149(5) 0.3004(3) 0.035(3) Uani 1 1 d .
H85A H -0.0697 0.3868 0.2854 0.053 Uiso 1 1 calc R
H85B H 0.0003 0.4120 0.3293 0.053 Uiso 1 1 calc R
H85C H 0.0488 0.3847 0.2911 0.053 Uiso 1 1 calc R
C86 C 0.0147(7) 0.5163(6) 0.2484(3) 0.042(3) Uani 1 1 d .
H86A H 0.0578 0.4879 0.2342 0.063 Uiso 1 1 calc R
H86B H 0.0320 0.5779 0.2443 0.063 Uiso 1 1 calc R
H86C H -0.0590 0.4875 0.2377 0.063 Uiso 1 1 calc R
C87 C 0.2045(7) 0.6752(5) 0.3175(3) 0.027(2) Uani 1 1 d .
H87 H 0.2665 0.6999 0.3392 0.033 Uiso 1 1 calc R
C88 C 0.1200(7) 0.7137(5) 0.3297(3) 0.032(3) Uani 1 1 d .
H88A H 0.1483 0.7773 0.3358 0.048 Uiso 1 1 calc R
H88B H 0.0963 0.6895 0.3538 0.048 Uiso 1 1 calc R
H88C H 0.0611 0.6990 0.3074 0.048 Uiso 1 1 calc R
C89 C 0.2376(7) 0.7104(6) 0.2785(3) 0.042(3) Uani 1 1 d .
H89A H 0.1773 0.6933 0.2567 0.062 Uiso 1 1 calc R
H89B H 0.2920 0.6860 0.2705 0.062 Uiso 1 1 calc R
H89C H 0.2646 0.7742 0.2834 0.062 Uiso 1 1 calc R
C90 C 0.4517(6) 0.7700(5) 0.4003(2) 0.015(2) Uani 1 1 d .
C91 C 0.5139(6) 0.7717(5) 0.3710(2) 0.0141(19) Uani 1 1 d .
H91 H 0.5527 0.7310 0.3690 0.017 Uiso 1 1 calc R
C92 C 0.5195(7) 0.8334(5) 0.3442(3) 0.025(2) Uani 1 1 d .
H92 H 0.5609 0.8344 0.3235 0.030 Uiso 1 1 calc R
C93 C 0.4641(7) 0.8933(5) 0.3482(3) 0.026(2) Uani 1 1 d .
H93 H 0.4705 0.9371 0.3307 0.031 Uiso 1 1 calc R
C94 C 0.3997(6) 0.8909(5) 0.3769(2) 0.020(2) Uani 1 1 d .
H94 H 0.3597 0.9310 0.3783 0.024 Uiso 1 1 calc R
C95 C 0.3940(6) 0.8286(5) 0.4038(2) 0.0108(18) Uani 1 1 d U
C96 C 0.2772(6) 0.8835(5) 0.4437(2) 0.017(2) Uani 1 1 d .
H96A H 0.2191 0.8829 0.4223 0.020 Uiso 1 1 calc R
H96B H 0.3287 0.9421 0.4483 0.020 Uiso 1 1 calc R
C97 C 0.1024(7) 0.8778(6) 0.4840(3) 0.029(2) Uani 1 1 d .
H97 H 0.0640 0.8435 0.4576 0.035 Uiso 1 1 calc R
C98 C 0.0343(7) 0.8413(5) 0.5154(3) 0.033(3) Uani 1 1 d .
H98A H 0.0664 0.8731 0.5423 0.049 Uiso 1 1 calc R
H98B H 0.0284 0.7792 0.5155 0.049 Uiso 1 1 calc R
H98C H -0.0352 0.8484 0.5082 0.049 Uiso 1 1 calc R
C99 C 0.1089(7) 0.9699(5) 0.4789(3) 0.043(3) Uani 1 1 d .
H99A H 0.0389 0.9746 0.4702 0.064 Uiso 1 1 calc R
H99B H 0.1526 0.9887 0.4584 0.064 Uiso 1 1 calc R
H99C H 0.1396 1.0071 0.5047 0.064 Uiso 1 1 calc R
C100 C 0.3223(7) 0.9388(5) 0.5280(3) 0.028(2) Uani 1 1 d .
H100 H 0.3295 0.9966 0.5181 0.034 Uiso 1 1 calc R
C101 C 0.4275(7) 0.9202(6) 0.5321(3) 0.037(3) Uani 1 1 d .
H10A H 0.4794 0.9673 0.5505 0.056 Uiso 1 1 calc R
H10B H 0.4491 0.9167 0.5055 0.056 Uiso 1 1 calc R
H10C H 0.4215 0.8647 0.5430 0.056 Uiso 1 1 calc R
C102 C 0.2882(9) 0.9418(7) 0.5700(3) 0.056(3) Uani 1 1 d .
H10D H 0.2738 0.8836 0.5786 0.083 Uiso 1 1 calc R
H10E H 0.2250 0.9608 0.5684 0.083 Uiso 1 1 calc R
H10F H 0.3439 0.9830 0.5896 0.083 Uiso 1 1 calc R
C103 C 0.5231(6) 0.7440(5) 0.4681(2) 0.015(2) Uani 1 1 d .
C104 C 0.6234(6) 0.7942(5) 0.4675(3) 0.020(2) Uani 1 1 d .
H104 H 0.6436 0.8105 0.4426 0.024 Uiso 1 1 calc R
C105 C 0.6948(7) 0.8210(5) 0.5026(3) 0.027(2) Uani 1 1 d .
H105 H 0.7644 0.8545 0.5022 0.033 Uiso 1 1 calc R
C106 C 0.6622(7) 0.7977(6) 0.5391(3) 0.030(2) Uani 1 1 d .
H106 H 0.7110 0.8151 0.5635 0.035 Uiso 1 1 calc R
C107 C 0.5611(7) 0.7500(5) 0.5404(3) 0.020(2) Uani 1 1 d .
H107 H 0.5403 0.7363 0.5656 0.024 Uiso 1 1 calc R
C108 C 0.4896(7) 0.7219(5) 0.5045(2) 0.018(2) Uani 1 1 d .
C109 C 0.3518(6) 0.6361(5) 0.5376(2) 0.020(2) Uani 1 1 d .
H10G H 0.3421 0.6793 0.5585 0.024 Uiso 1 1 calc R
H10H H 0.4019 0.6071 0.5498 0.024 Uiso 1 1 calc R
C110 C 0.1092(7) 0.6354(6) 0.5553(3) 0.035(3) Uani 1 1 d .
H11G H 0.0557 0.6313 0.5727 0.052 Uiso 1 1 calc R
H11H H 0.0824 0.6466 0.5284 0.052 Uiso 1 1 calc R
H11I H 0.1713 0.6833 0.5672 0.052 Uiso 1 1 calc R
C111 C 0.1374(6) 0.5503(5) 0.5516(2) 0.020(2) Uani 1 1 d .
H111 H 0.0718 0.5029 0.5403 0.024 Uiso 1 1 calc R
C112 C 0.1785(7) 0.5280(6) 0.5930(2) 0.028(2) Uani 1 1 d .
H11A H 0.2461 0.5703 0.6040 0.043 Uiso 1 1 calc R
H11B H 0.1866 0.4692 0.5897 0.043 Uiso 1 1 calc R
H11C H 0.1290 0.5303 0.6116 0.043 Uiso 1 1 calc R
C113 C 0.2563(7) 0.4501(5) 0.5103(3) 0.023(2) Uani 1 1 d .
H113 H 0.2820 0.4404 0.5383 0.027 Uiso 1 1 calc R
C114 C 0.1583(7) 0.3755(5) 0.4935(3) 0.031(2) Uani 1 1 d .
H11J H 0.1296 0.3849 0.4665 0.046 Uiso 1 1 calc R
H11K H 0.1066 0.3735 0.5116 0.046 Uiso 1 1 calc R
H11L H 0.1757 0.3202 0.4917 0.046 Uiso 1 1 calc R
C115 C 0.3458(7) 0.4549(6) 0.4849(3) 0.031(2) Uani 1 1 d .
H11D H 0.3653 0.4006 0.4847 0.047 Uiso 1 1 calc R
H11E H 0.4064 0.5041 0.4969 0.047 Uiso 1 1 calc R
H11F H 0.3220 0.4631 0.4571 0.047 Uiso 1 1 calc R
C116 C 0.8079(9) 0.2049(7) 0.2331(3) 0.072(4) Uani 1 1 d .
H11M H 0.8302 0.1978 0.2068 0.107 Uiso 1 1 calc R
H11N H 0.8617 0.1998 0.2545 0.107 Uiso 1 1 calc R
H11O H 0.7970 0.2626 0.2377 0.107 Uiso 1 1 calc R
C117 C 0.2763(10) 0.7945(11) 0.0996(4) 0.140(8) Uani 1 1 d .
H11P H 0.2939 0.7403 0.1034 0.210 Uiso 1 1 calc R
H11Q H 0.2281 0.7861 0.0742 0.210 Uiso 1 1 calc R
H11R H 0.2431 0.8103 0.1222 0.210 Uiso 1 1 calc R
N1 N 0.5678(5) 0.6903(4) 0.1368(2) 0.0165(16) Uani 1 1 d .
N2 N 0.6460(6) 0.8923(4) 0.0955(2) 0.0243(18) Uani 1 1 d .
N3 N 0.8022(5) 0.7419(4) 0.0937(2) 0.0185(17) Uani 1 1 d .
N4 N 0.7428(5) 0.8283(4) 0.15435(19) 0.0148(16) Uani 1 1 d .
N5 N 0.2764(5) 0.2325(4) 0.26236(19) 0.0138(16) Uani 1 1 d .
N6 N 0.4948(5) 0.3001(4) 0.2059(2) 0.0199(17) Uani 1 1 d .
N7 N 0.4374(5) 0.0970(4) 0.2470(2) 0.0177(17) Uani 1 1 d .
N8 N 0.3250(5) 0.1626(4) 0.19400(19) 0.0139(16) Uani 1 1 d .
N9 N 0.2638(5) 0.5908(4) 0.39557(18) 0.0134(16) Uani 1 1 d .
N10 N 0.3261(5) 0.8152(4) 0.4327(2) 0.0205(17) Uani 1 1 d .
N11 N 0.3851(5) 0.6761(4) 0.50264(18) 0.0152(16) Uani 1 1 d .
N12 N 0.4467(5) 0.7085(4) 0.43083(19) 0.0140(16) Uani 1 1 d .
P1 P 0.45095(19) 0.82908(15) 0.06305(7) 0.0252(6) Uani 1 1 d .
P2 P 0.52211(19) 0.55516(14) 0.08333(7) 0.0211(6) Uani 1 1 d .
P3 P 0.97290(19) 0.78589(16) 0.05068(7) 0.0281(6) Uani 1 1 d .
P4 P 0.63771(18) 0.16359(14) 0.27385(7) 0.0194(5) Uani 1 1 d .
P5 P 0.54629(18) 0.43793(14) 0.26068(7) 0.0200(6) Uani 1 1 d .
P6 P 0.11595(19) 0.16130(16) 0.30614(7) 0.0261(6) Uani 1 1 d .
P7 P 0.17643(18) 0.55491(15) 0.31358(7) 0.0224(6) Uani 1 1 d .
P8 P 0.22584(17) 0.55575(14) 0.51402(7) 0.0175(5) Uani 1 1 d .
P9 P 0.22948(18) 0.85288(14) 0.49074(7) 0.0199(6) Uani 1 1 d .
Cl1 Cl 0.05602(16) 0.65863(13) 0.43720(7) 0.0236(5) Uani 1 1 d .
Cl2 Cl 0.51158(18) 0.25686(14) 0.34218(6) 0.0274(6) Uani 1 1 d .
Cl3 Cl 0.59547(18) 0.73231(14) 0.00305(6) 0.0282(6) Uani 1 1 d .
U1 U 0.26124(2) 0.68102(2) 0.450589(10) 0.01412(9) Uani 1 1 d .
U2 U 0.44589(3) 0.238487(19) 0.262056(10) 0.01574(9) Uani 1 1 d .
U3 U 0.63625(3) 0.74998(2) 0.083663(10) 0.01694(9) Uani 1 1 d .

loop_
_atom_site_aniso_label
_atom_site_aniso_U_11
_atom_site_aniso_U_22
_atom_site_aniso_U_33
_atom_site_aniso_U_23
_atom_site_aniso_U_13
_atom_site_aniso_U_12
C1 0.040(7) 0.045(6) 0.025(6) -0.007(5) -0.010(5) 0.022(6)
C2 0.072(9) 0.032(6) 0.044(7) -0.021(5) -0.043(6) 0.026(6)
C3 0.025(6) 0.044(6) 0.035(7) 0.013(5) -0.001(5) 0.007(5)
C4 0.052(8) 0.074(8) 0.029(7) -0.002(6) 0.006(6) 0.049(7)
C5 0.063(9) 0.068(8) 0.030(7) 0.003(6) 0.014(6) 0.032(7)
C6 0.047(7) 0.030(6) 0.012(5) 0.008(4) 0.006(5) 0.013(5)
C7 0.012(5) 0.020(5) 0.014(5) -0.008(4) 0.004(4) -0.002(4)
C8 0.023(5) 0.006(4) 0.015(5) 0.002(4) 0.005(4) 0.004(4)
C9 0.022(5) 0.017(5) 0.015(5) 0.001(4) 0.005(4) 0.005(4)
C10 0.023(5) 0.015(5) 0.022(6) 0.002(4) 0.006(4) 0.003(4)
C11 0.051(7) 0.012(5) 0.034(6) 0.015(5) 0.020(5) 0.015(5)
C12 0.033(6) 0.013(5) 0.033(6) 0.001(5) 0.019(5) -0.006(5)
C13 0.027(6) 0.014(5) 0.019(5) 0.004(4) 0.001(4) 0.013(4)
C14 0.033(6) 0.013(5) 0.021(6) -0.003(4) 0.004(5) 0.010(4)
C15 0.031(6) 0.016(5) 0.016(5) 0.004(4) 0.001(4) 0.010(4)
C16 0.026(6) 0.025(5) 0.019(5) 0.001(4) 0.013(4) 0.001(5)
C17 0.049(7) 0.016(5) 0.010(5) 0.006(4) 0.015(5) 0.011(5)
C18 0.029(6) 0.003(4) 0.020(5) 0.006(4) -0.001(4) 0.001(4)
C19 0.017(5) 0.025(5) 0.017(5) 0.002(4) 0.009(4) 0.003(4)
C20 0.032(7) 0.028(6) 0.054(8) -0.002(5) -0.011(5) 0.008(5)
C21 0.042(6) 0.014(5) 0.008(5) -0.007(4) -0.006(4) -0.003(4)
C22 0.043(7) 0.026(6) 0.044(7) -0.002(5) -0.002(6) 0.000(5)
C23 0.031(6) 0.016(5) 0.031(6) 0.000(4) 0.011(5) 0.002(4)
C24 0.034(6) 0.019(5) 0.032(6) -0.001(4) 0.000(5) 0.009(5)
C25 0.030(6) 0.032(6) 0.047(7) -0.001(5) 0.000(5) 0.006(5)
C26 0.024(6) 0.018(5) 0.030(6) 0.004(4) 0.002(5) 0.000(4)
C27 0.031(6) 0.015(5) 0.012(5) 0.002(4) -0.002(4) 0.007(4)
C28 0.034(6) 0.008(4) 0.019(5) 0.006(4) 0.005(4) 0.007(4)
C29 0.021(4) 0.007(3) 0.015(4) 0.004(3) 0.003(3) -0.003(3)
C30 0.027(6) 0.018(5) 0.028(6) -0.003(4) 0.006(5) 0.011(4)
C31 0.019(5) 0.018(5) 0.033(6) 0.014(5) -0.003(5) 0.003(4)
C32 0.034(6) 0.028(5) 0.012(5) 0.001(4) -0.003(4) 0.003(5)
C33 0.031(7) 0.050(7) 0.054(8) -0.011(6) 0.020(6) 0.011(5)
C34 0.021(6) 0.047(7) 0.032(6) 0.000(5) 0.006(5) 0.005(5)
C35 0.039(7) 0.051(7) 0.029(7) -0.006(5) 0.011(5) 0.002(6)
C36 0.069(9) 0.037(6) 0.012(6) 0.004(5) 0.008(5) -0.006(6)
C37 0.036(6) 0.030(6) 0.015(5) -0.006(4) 0.005(5) -0.001(5)
C38 0.042(7) 0.025(6) 0.038(7) 0.003(5) 0.019(5) 0.004(5)
C39 0.039(7) 0.032(6) 0.038(7) 0.002(5) -0.012(5) 0.018(5)
C40 0.022(6) 0.027(5) 0.033(6) 0.010(5) 0.000(5) 0.015(5)
C41 0.070(9) 0.028(6) 0.052(8) 0.005(6) -0.026(7) -0.002(6)
C42 0.031(6) 0.027(5) 0.023(6) 0.000(4) 0.003(5) 0.012(5)
C43 0.043(8) 0.142(12) 0.020(6) -0.027(7) -0.009(6) 0.052(8)
C44 0.017(5) 0.027(5) 0.039(6) 0.011(5) 0.000(5) 0.006(4)
C45 0.024(5) 0.014(5) 0.014(5) 0.002(4) 0.013(4) 0.002(4)
C46 0.027(6) 0.027(5) 0.017(5) 0.000(4) 0.004(4) 0.011(5)
C47 0.023(5) 0.009(4) 0.024(6) 0.001(4) 0.005(4) 0.005(4)
C48 0.017(5) 0.012(5) 0.024(6) -0.002(4) -0.001(4) -0.005(4)
C49 0.027(6) 0.029(5) 0.012(5) 0.001(4) 0.004(4) 0.011(5)
C50 0.030(6) 0.007(4) 0.009(5) 0.002(4) 0.006(4) -0.002(4)
C51 0.030(6) 0.014(5) 0.010(5) 0.000(4) 0.011(4) 0.007(4)
C52 0.038(6) 0.018(5) 0.023(6) -0.001(4) 0.009(5) 0.009(5)
C53 0.068(8) 0.025(6) 0.015(6) -0.003(5) 0.020(6) 0.006(6)
C54 0.055(7) 0.021(5) 0.021(6) 0.001(5) 0.026(5) 0.004(5)
C55 0.033(6) 0.010(5) 0.036(6) 0.007(5) 0.012(5) -0.003(4)
C56 0.029(6) 0.014(5) 0.017(5) -0.001(4) 0.000(4) 0.005(4)
C57 0.030(6) 0.016(5) 0.021(6) 0.007(4) 0.003(4) 0.002(4)
C58 0.036(6) 0.021(5) 0.036(6) 0.017(5) 0.010(5) 0.021(5)
C59 0.037(7) 0.037(6) 0.063(8) 0.018(6) -0.010(6) 0.015(5)
C60 0.060(8) 0.029(6) 0.041(7) 0.017(5) 0.031(6) 0.025(5)
C61 0.027(6) 0.020(5) 0.026(6) 0.002(4) 0.005(5) 0.000(4)
C62 0.022(6) 0.040(6) 0.047(7) 0.005(5) 0.009(5) -0.002(5)
C63 0.029(6) 0.026(6) 0.036(7) -0.007(5) -0.001(5) -0.012(5)
C64 0.028(6) 0.020(5) 0.027(6) 0.012(4) 0.012(5) 0.010(4)
C65 0.036(6) 0.013(5) 0.017(5) 0.005(4) 0.007(5) 0.003(4)
C66 0.031(6) 0.015(5) 0.020(6) 0.006(4) -0.008(5) 0.000(4)
C67 0.024(6) 0.028(5) 0.026(6) 0.006(5) -0.005(5) 0.010(5)
C68 0.032(6) 0.009(5) 0.022(6) -0.004(4) 0.003(5) 0.008(4)
C69 0.009(5) 0.007(4) 0.025(6) 0.005(4) -0.004(4) 0.000(4)
C70 0.018(5) 0.018(5) 0.012(5) -0.005(4) -0.003(4) -0.004(4)
C71 0.062(8) 0.021(5) 0.029(6) -0.010(5) 0.033(6) -0.008(5)
C72 0.090(11) 0.035(7) 0.064(9) -0.021(6) 0.050(8) -0.024(7)
C73 0.067(9) 0.040(7) 0.049(8) 0.013(6) 0.033(7) 0.030(6)
C74 0.038(6) 0.035(6) 0.022(6) 0.010(5) 0.014(5) 0.005(5)
C75 0.018(5) 0.030(5) 0.015(5) -0.004(4) -0.002(4) 0.007(4)
C76 0.061(8) 0.034(6) 0.045(7) 0.008(5) 0.034(6) 0.014(6)
C77 0.022(5) 0.020(5) 0.010(5) 0.002(4) 0.003(4) 0.007(4)
C78 0.020(5) 0.025(5) 0.015(5) 0.006(4) 0.000(4) 0.007(4)
C79 0.022(6) 0.020(5) 0.033(6) 0.000(4) 0.005(5) 0.010(4)
C80 0.045(7) 0.031(6) 0.027(6) 0.009(5) 0.012(5) 0.026(5)
C81 0.030(6) 0.013(5) 0.013(5) -0.005(4) 0.000(4) 0.005(4)
C82 0.028(6) 0.018(5) 0.010(5) 0.007(4) -0.002(4) 0.005(4)
C83 0.016(4) 0.011(3) 0.021(4) 0.004(3) 0.005(3) 0.000(3)
C84 0.025(6) 0.017(5) 0.021(6) -0.004(4) 0.001(4) 0.005(4)
C85 0.022(6) 0.028(6) 0.046(7) -0.009(5) -0.005(5) 0.000(5)
C86 0.033(7) 0.057(7) 0.018(6) -0.002(5) -0.010(5) -0.006(5)
C87 0.020(6) 0.029(5) 0.021(6) 0.004(5) 0.001(4) -0.010(4)
C88 0.056(7) 0.017(5) 0.019(6) 0.005(4) -0.002(5) 0.005(5)
C89 0.033(6) 0.051(7) 0.051(8) 0.025(6) 0.009(5) 0.023(5)
C90 0.020(5) 0.017(5) 0.007(5) 0.003(4) 0.005(4) 0.001(4)
C91 0.015(5) 0.020(5) 0.006(5) 0.002(4) 0.003(4) 0.003(4)
C92 0.028(6) 0.030(5) 0.016(5) -0.002(4) 0.013(4) 0.003(5)
C93 0.018(5) 0.025(5) 0.032(6) 0.013(5) 0.003(5) -0.001(4)
C94 0.023(5) 0.016(5) 0.019(5) 0.002(4) 0.008(4) 0.003(4)
C95 0.010(4) 0.010(3) 0.007(4) -0.002(3) -0.001(3) -0.005(3)
C96 0.014(5) 0.013(4) 0.028(6) 0.006(4) 0.009(4) 0.006(4)
C97 0.022(6) 0.030(6) 0.043(7) 0.009(5) 0.014(5) 0.016(5)
C98 0.036(6) 0.018(5) 0.047(7) 0.001(5) 0.023(5) 0.007(5)
C99 0.032(6) 0.028(6) 0.080(9) 0.021(6) 0.028(6) 0.018(5)
C100 0.033(6) 0.013(5) 0.030(6) -0.005(4) 0.013(5) -0.007(4)
C101 0.027(6) 0.035(6) 0.038(7) -0.007(5) -0.001(5) -0.002(5)
C102 0.061(9) 0.058(8) 0.045(8) -0.014(6) 0.015(6) 0.015(7)
C103 0.012(5) 0.022(5) 0.011(5) 0.002(4) -0.002(4) 0.007(4)
C104 0.018(5) 0.024(5) 0.019(5) 0.009(4) 0.008(4) 0.005(4)
C105 0.011(5) 0.030(6) 0.033(6) 0.007(5) 0.001(5) -0.007(4)
C106 0.028(6) 0.032(6) 0.024(6) -0.006(5) -0.011(5) 0.010(5)
C107 0.025(6) 0.016(5) 0.017(5) 0.000(4) 0.003(4) 0.002(4)
C108 0.033(6) 0.008(4) 0.007(5) -0.003(4) 0.002(4) 0.000(4)
C109 0.020(5) 0.017(5) 0.018(5) 0.007(4) 0.000(4) -0.001(4)
C110 0.044(7) 0.045(6) 0.023(6) 0.015(5) 0.013(5) 0.021(5)
C111 0.016(5) 0.027(5) 0.018(5) 0.006(4) 0.008(4) 0.007(4)
C112 0.025(6) 0.039(6) 0.024(6) 0.009(5) 0.010(5) 0.010(5)
C113 0.032(6) 0.026(5) 0.015(5) 0.015(4) 0.004(4) 0.012(5)
C114 0.030(6) 0.018(5) 0.038(6) -0.002(5) 0.004(5) 0.000(4)
C115 0.032(6) 0.030(6) 0.042(7) 0.005(5) 0.018(5) 0.019(5)
C116 0.081(10) 0.053(8) 0.067(9) -0.011(7) 0.049(8) -0.014(7)
C117 0.038(10) 0.226(19) 0.108(14) -0.096(13) 0.039(9) -0.017(11)
N1 0.017(4) 0.013(4) 0.020(4) -0.003(3) 0.006(3) 0.005(3)
N2 0.032(5) 0.028(4) 0.014(4) 0.005(4) -0.002(4) 0.014(4)
N3 0.024(4) 0.024(4) 0.009(4) 0.000(3) 0.004(3) 0.009(3)
N4 0.014(4) 0.013(4) 0.015(4) -0.001(3) -0.002(3) 0.001(3)
N5 0.018(4) 0.016(4) 0.012(4) 0.004(3) 0.008(3) 0.007(3)
N6 0.022(4) 0.012(4) 0.024(5) 0.002(3) 0.001(4) 0.002(3)
N7 0.018(4) 0.009(4) 0.028(5) 0.005(3) 0.001(4) 0.007(3)
N8 0.016(4) 0.006(4) 0.021(4) 0.005(3) 0.010(3) 0.000(3)
N9 0.011(4) 0.022(4) 0.007(4) 0.000(3) 0.001(3) 0.005(3)
N10 0.028(5) 0.022(4) 0.019(4) 0.009(3) 0.008(4) 0.016(4)
N11 0.018(4) 0.015(4) 0.005(4) 0.002(3) -0.003(3) -0.007(3)
N12 0.012(4) 0.014(4) 0.012(4) -0.005(3) -0.002(3) 0.002(3)
P1 0.0306(15) 0.0299(14) 0.0180(14) 0.0002(11) -0.0012(12) 0.0167(12)
P2 0.0283(15) 0.0163(13) 0.0159(14) -0.0003(11) 0.0015(11) 0.0036(11)
P3 0.0245(15) 0.0347(15) 0.0215(15) -0.0026(12) 0.0031(12) 0.0047(12)
P4 0.0214(14) 0.0160(12) 0.0212(14) 0.0001(11) 0.0038(11) 0.0068(11)
P5 0.0238(14) 0.0141(12) 0.0216(14) 0.0033(11) 0.0058(11) 0.0036(11)
P6 0.0233(15) 0.0342(15) 0.0141(14) 0.0008(12) 0.0016(11) -0.0011(12)
P7 0.0199(14) 0.0297(14) 0.0172(14) 0.0027(11) 0.0016(11) 0.0072(11)
P8 0.0161(13) 0.0213(13) 0.0165(13) 0.0058(11) 0.0035(10) 0.0064(11)
P9 0.0196(14) 0.0157(12) 0.0253(15) 0.0015(11) 0.0079(11) 0.0051(11)
Cl1 0.0162(12) 0.0250(12) 0.0274(14) -0.0007(10) 0.0035(10) 0.0035(10)
Cl2 0.0366(15) 0.0344(13) 0.0179(13) 0.0045(11) 0.0051(11) 0.0210(12)
Cl3 0.0350(15) 0.0361(14) 0.0133(13) -0.0024(11) 0.0005(11) 0.0136(12)
U1 0.01500(19) 0.01408(17) 0.01370(19) 0.00361(14) 0.00300(15) 0.00406(14)
U2 0.0198(2) 0.01269(18) 0.0153(2) 0.00361(15) 0.00436(15) 0.00442(15)
U3 0.0220(2) 0.01586(18) 0.01257(19) 0.00045(15) 0.00168(15) 0.00579(15)

loop_
_atom_type_symbol
_atom_type_description
_atom_type_scat_dispersion_real
_atom_type_scat_dispersion_imag
_atom_type_scat_source
C C 0.0033 0.0016 'International Tables Vol C Tables 4.2.6.8 and 6.1.1.4'
H H 0.0000 0.0000 'International Tables Vol C Tables 4.2.6.8 and 6.1.1.4'
N N 0.0061 0.0033 'International Tables Vol C Tables 4.2.6.8 and 6.1.1.4'
P P 0.1023 0.0942 'International Tables Vol C Tables 4.2.6.8 and 6.1.1.4'
Cl Cl 0.1484 0.1585 'International Tables Vol C Tables 4.2.6.8 and 6.1.1.4'
U U -9.6767 9.6646 'International Tables Vol C Tables 4.2.6.8 and 6.1.1.4'

loop_
_geom_angle_atom_site_label_1
_geom_angle_atom_site_label_2
_geom_angle_atom_site_label_3
_geom_angle
C2 C1 C3 111.5(8)
C2 C1 P1 112.9(7)
C3 C1 P1 114.1(6)
C2 C1 H1 105.9
C3 C1 H1 105.9
P1 C1 H1 105.9
C1 C2 H2A 109.5
C1 C2 H2B 109.5
H2A C2 H2B 109.5
C1 C2 H2C 109.5
H2A C2 H2C 109.5
H2B C2 H2C 109.5
C1 C3 H3A 109.5
C1 C3 H3B 109.5
H3A C3 H3B 109.5
C1 C3 H3C 109.5
H3A C3 H3C 109.5
H3B C3 H3C 109.5
C117 C4 C5 111.2(10)
C117 C4 P1 110.5(8)
C5 C4 P1 110.4(7)
C117 C4 H4 108.2
C5 C4 H4 108.2
P1 C4 H4 108.2
C4 C5 H5A 109.5
C4 C5 H5B 109.5
H5A C5 H5B 109.5
C4 C5 H5C 109.5
H5A C5 H5C 109.5
H5B C5 H5C 109.5
N2 C6 P1 102.8(5)
N2 C6 H6A 111.2
P1 C6 H6A 111.2
N2 C6 H6B 111.2
P1 C6 H6B 111.2
H6A C6 H6B 109.1
N2 C7 C11 127.4(8)
N2 C7 C8 116.8(7)
C11 C7 C8 115.8(8)
C9 C8 C7 121.5(7)
C9 C8 N4 124.3(7)
C7 C8 N4 114.2(7)
C8 C9 C10 120.4(7)
C8 C9 H9 119.8
C10 C9 H9 119.8
C12 C10 C9 119.7(8)
C12 C10 H10 120.1
C9 C10 H10 120.1
C12 C11 C7 121.1(8)
C12 C11 H11 119.5
C7 C11 H11 119.5
C10 C12 C11 121.5(8)
C10 C12 H12 119.3
C11 C12 H12 119.3
C14 C13 C18 121.8(8)
C14 C13 N4 121.4(8)
C18 C13 N4 116.8(7)
C13 C14 C15 119.1(8)
C13 C14 H14 120.5
C15 C14 H14 120.5
C16 C15 C14 120.2(8)
C16 C15 H15 119.9
C14 C15 H15 119.9
C15 C16 C17 120.9(8)
C15 C16 H16 119.6
C17 C16 H16 119.6
C18 C17 C16 119.9(8)
C18 C17 H17 120.1
C16 C17 H17 120.1
N1 C18 C17 124.8(8)
N1 C18 C13 116.9(8)
C17 C18 C13 118.2(8)
N1 C19 P2 102.9(5)
N1 C19 H19A 111.2
P2 C19 H19A 111.2
N1 C19 H19B 111.2
P2 C19 H19B 111.2
H19A C19 H19B 109.1
C21 C20 H20A 109.5
C21 C20 H20B 109.5
H20A C20 H20B 109.5
C21 C20 H20C 109.5
H20A C20 H20C 109.5
H20B C20 H20C 109.5
C20 C21 C22 111.2(8)
C20 C21 P2 109.2(6)
C22 C21 P2 114.7(6)
C20 C21 H21 107.1
C22 C21 H21 107.1
P2 C21 H21 107.1
C21 C22 H22A 109.5
C21 C22 H22B 109.5
H22A C22 H22B 109.5
C21 C22 H22C 109.5
H22A C22 H22C 109.5
H22B C22 H22C 109.5
C25 C23 C24 111.4(8)
C25 C23 P2 110.1(6)
C24 C23 P2 112.5(6)
C25 C23 H23 107.6
C24 C23 H23 107.6
P2 C23 H23 107.6
C23 C24 H24A 109.5
C23 C24 H24B 109.5
H24A C24 H24B 109.5
C23 C24 H24C 109.5
H24A C24 H24C 109.5
H24B C24 H24C 109.5
C23 C25 H25A 109.5
C23 C25 H25B 109.5
H25A C25 H25B 109.5
C23 C25 H25C 109.5
H25A C25 H25C 109.5
H25B C25 H25C 109.5
C27 C26 C31 118.9(8)
C27 C26 H26 120.6
C31 C26 H26 120.6
C28 C27 C26 119.9(8)
C28 C27 H27 120.0
C26 C27 H27 120.0
C27 C28 C29 122.0(8)
C27 C28 N4 122.2(8)
C29 C28 N4 115.8(7)
C30 C29 N3 124.9(8)
C30 C29 C28 118.0(8)
N3 C29 C28 117.0(7)
C31 C30 C29 119.1(8)
C31 C30 H30 120.5
C29 C30 H30 120.5
C30 C31 C26 122.0(8)
C30 C31 H31 119.0
C26 C31 H31 119.0
N3 C32 P3 114.6(6)
N3 C32 H32A 108.6
P3 C32 H32A 108.6
N3 C32 H32B 108.6
P3 C32 H32B 108.6
H32A C32 H32B 107.6
C34 C33 H33A 109.5
C34 C33 H33B 109.5
H33A C33 H33B 109.5
C34 C33 H33C 109.5
H33A C33 H33C 109.5
H33B C33 H33C 109.5
C35 C34 C33 109.5(8)
C35 C34 P3 112.3(7)
C33 C34 P3 108.3(6)
C35 C34 H34 108.9
C33 C34 H34 108.9
P3 C34 H34 108.9
C34 C35 H35A 109.5
C34 C35 H35B 109.5
H35A C35 H35B 109.5
C34 C35 H35C 109.5
H35A C35 H35C 109.5
H35B C35 H35C 109.5
C37 C36 H36A 109.5
C37 C36 H36B 109.5
H36A C36 H36B 109.5
C37 C36 H36C 109.5
H36A C36 H36C 109.5
H36B C36 H36C 109.5
C36 C37 C38 111.1(8)
C36 C37 P3 111.6(7)
C38 C37 P3 116.7(6)
C36 C37 H37 105.5
C38 C37 H37 105.5
P3 C37 H37 105.5
C37 C38 H38A 109.5
C37 C38 H38B 109.5
H38A C38 H38B 109.5
C37 C38 H38C 109.5
H38A C38 H38C 109.5
H38B C38 H38C 109.5
C40 C39 H39A 109.5
C40 C39 H39B 109.5
H39A C39 H39B 109.5
C40 C39 H39C 109.5
H39A C39 H39C 109.5
H39B C39 H39C 109.5
C41 C40 C39 110.6(7)
C41 C40 P4 112.8(6)
C39 C40 P4 115.7(6)
C41 C40 H40 105.6
C39 C40 H40 105.6
P4 C40 H40 105.6
C40 C41 H41A 109.5
C40 C41 H41B 109.5
H41A C41 H41B 109.5
C40 C41 H41C 109.5
H41A C41 H41C 109.5
H41B C41 H41C 109.5
C116 C42 C43 109.6(9)
C116 C42 P4 112.3(7)
C43 C42 P4 111.1(6)
C116 C42 H42 107.9
C43 C42 H42 107.9
P4 C42 H42 107.9
C42 C43 H43A 109.5
C42 C43 H43B 109.5
H43A C43 H43B 109.5
C42 C43 H43C 109.5
H43A C43 H43C 109.5
H43B C43 H43C 109.5
N7 C44 P4 104.2(5)
N7 C44 H44A 110.9
P4 C44 H44A 110.9
N7 C44 H44B 110.9
P4 C44 H44B 110.9
H44A C44 H44B 108.9
N7 C45 C50 116.3(7)
N7 C45 C46 125.6(7)
C50 C45 C46 117.8(8)
C47 C46 C45 120.4(8)
C47 C46 H46 119.8
C45 C46 H46 119.8
C48 C47 C46 122.1(8)
C48 C47 H47 119.0
C46 C47 H47 119.0
C47 C48 C49 118.9(8)
C47 C48 H48 120.6
C49 C48 H48 120.6
C48 C49 C50 119.4(7)
C48 C49 H49 120.3
C50 C49 H49 120.3
C45 C50 C49 121.4(7)
C45 C50 N8 116.2(7)
C49 C50 N8 122.4(7)
C52 C51 C56 121.0(8)
C52 C51 N8 123.2(8)
C56 C51 N8 115.8(7)
C51 C52 C53 119.6(8)
C51 C52 H52 120.2
C53 C52 H52 120.2
C54 C53 C52 118.7(9)
C54 C53 H53 120.6
C52 C53 H53 120.6
C55 C54 C53 121.3(9)
C55 C54 H54 119.3
C53 C54 H54 119.3
C54 C55 C56 121.2(8)
C54 C55 H55 119.4
C56 C55 H55 119.4
N6 C56 C55 124.7(8)
N6 C56 C51 117.1(8)
C55 C56 C51 118.1(8)
N6 C57 P5 103.9(5)
N6 C57 H57A 111.0
P5 C57 H57A 111.0
N6 C57 H57B 111.0
P5 C57 H57B 111.0
H57A C57 H57B 109.0
C59 C58 C60 110.8(8)
C59 C58 P5 109.6(6)
C60 C58 P5 111.0(6)
C59 C58 H58 108.5
C60 C58 H58 108.5
P5 C58 H58 108.5
C58 C59 H59A 109.5
C58 C59 H59B 109.5
H59A C59 H59B 109.5
C58 C59 H59C 109.5
H59A C59 H59C 109.5
H59B C59 H59C 109.5
C58 C60 H60A 109.5
C58 C60 H60B 109.5
H60A C60 H60B 109.5
C58 C60 H60C 109.5
H60A C60 H60C 109.5
H60B C60 H60C 109.5
C63 C61 C62 110.7(7)
C63 C61 P5 114.6(6)
C62 C61 P5 108.8(6)
C63 C61 H61 107.5
C62 C61 H61 107.5
P5 C61 H61 107.5
C61 C62 H62A 109.5
C61 C62 H62B 109.5
H62A C62 H62B 109.5
C61 C62 H62C 109.5
H62A C62 H62C 109.5
H62B C62 H62C 109.5
C61 C63 H63A 109.5
C61 C63 H63B 109.5
H63A C63 H63B 109.5
C61 C63 H63C 109.5
H63A C63 H63C 109.5
H63B C63 H63C 109.5
C65 C64 C69 120.5(8)
C65 C64 N8 123.7(8)
C69 C64 N8 115.7(7)
C64 C65 C66 120.7(8)
C64 C65 H65 119.7
C66 C65 H65 119.7
C67 C66 C65 119.1(8)
C67 C66 H66 120.4
C65 C66 H66 120.4
C66 C67 C68 120.5(8)
C66 C67 H67 119.8
C68 C67 H67 119.8
C67 C68 C69 120.8(8)
C67 C68 H68 119.6
C69 C68 H68 119.6
C68 C69 N5 124.1(8)
C68 C69 C64 118.0(8)
N5 C69 C64 117.9(7)
N5 C70 P6 114.4(5)
N5 C70 H70A 108.7
P6 C70 H70A 108.7
N5 C70 H70B 108.7
P6 C70 H70B 108.7
H70A C70 H70B 107.6
C73 C71 C72 111.6(9)
C73 C71 P6 116.7(7)
C72 C71 P6 110.4(8)
C73 C71 H71 105.8
C72 C71 H71 105.8
P6 C71 H71 105.8
C71 C72 H72A 109.5
C71 C72 H72B 109.5
H72A C72 H72B 109.5
C71 C72 H72C 109.5
H72A C72 H72C 109.5
H72B C72 H72C 109.5
C71 C73 H73A 109.5
C71 C73 H73B 109.5
H73A C73 H73B 109.5
C71 C73 H73C 109.5
H73A C73 H73C 109.5
H73B C73 H73C 109.5
C75 C74 H74A 109.5
C75 C74 H74B 109.5
H74A C74 H74B 109.5
C75 C74 H74C 109.5
H74A C74 H74C 109.5
H74B C74 H74C 109.5
C74 C75 C76 110.9(7)
C74 C75 P6 113.4(6)
C76 C75 P6 110.4(6)
C74 C75 H75 107.3
C76 C75 H75 107.3
P6 C75 H75 107.3
C75 C76 H76A 109.5
C75 C76 H76B 109.5
H76A C76 H76B 109.5
C75 C76 H76C 109.5
H76A C76 H76C 109.5
H76B C76 H76C 109.5
C78 C77 C82 122.1(8)
C78 C77 N12 122.3(7)
C82 C77 N12 115.6(7)
C77 C78 C79 119.5(8)
C77 C78 H78 120.3
C79 C78 H78 120.3
C80 C79 C78 119.3(8)
C80 C79 H79 120.3
C78 C79 H79 120.3
C79 C80 C81 122.1(8)
C79 C80 H80 118.9
C81 C80 H80 118.9
C80 C81 C82 119.4(8)
C80 C81 H81 120.3
C82 C81 H81 120.3
N9 C82 C77 118.4(7)
N9 C82 C81 124.2(8)
C77 C82 C81 117.4(8)
N9 C83 P7 114.9(5)
N9 C83 H83A 108.5
P7 C83 H83A 108.5
N9 C83 H83B 108.5
P7 C83 H83B 108.5
H83A C83 H83B 107.5
C86 C84 C85 110.3(7)
C86 C84 P7 110.8(6)
C85 C84 P7 108.5(6)
C86 C84 H84 109.1
C85 C84 H84 109.1
P7 C84 H84 109.1
C84 C85 H85A 109.5
C84 C85 H85B 109.5
H85A C85 H85B 109.5
C84 C85 H85C 109.5
H85A C85 H85C 109.5
H85B C85 H85C 109.5
C84 C86 H86A 109.5
C84 C86 H86B 109.5
H86A C86 H86B 109.5
C84 C86 H86C 109.5
H86A C86 H86C 109.5
H86B C86 H86C 109.5
C88 C87 C89 109.1(7)
C88 C87 P7 117.0(6)
C89 C87 P7 111.8(6)
C88 C87 H87 106.0
C89 C87 H87 106.0
P7 C87 H87 106.0
C87 C88 H88A 109.5
C87 C88 H88B 109.5
H88A C88 H88B 109.5
C87 C88 H88C 109.5
H88A C88 H88C 109.5
H88B C88 H88C 109.5
C87 C89 H89A 109.5
C87 C89 H89B 109.5
H89A C89 H89B 109.5
C87 C89 H89C 109.5
H89A C89 H89C 109.5
H89B C89 H89C 109.5
C91 C90 C95 121.4(7)
C91 C90 N12 121.9(7)
C95 C90 N12 116.6(7)
C90 C91 C92 119.6(8)
C90 C91 H91 120.2
C92 C91 H91 120.2
C93 C92 C91 119.2(8)
C93 C92 H92 120.4
C91 C92 H92 120.4
C94 C93 C92 121.7(8)
C94 C93 H93 119.2
C92 C93 H93 119.2
C93 C94 C95 119.0(8)
C93 C94 H94 120.5
C95 C94 H94 120.5
C90 C95 C94 119.0(7)
C90 C95 N10 116.0(7)
C94 C95 N10 124.7(7)
N10 C96 P9 102.9(5)
N10 C96 H96A 111.2
P9 C96 H96A 111.2
N10 C96 H96B 111.2
P9 C96 H96B 111.2
H96A C96 H96B 109.1
C99 C97 C98 113.7(7)
C99 C97 P9 115.1(6)
C98 C97 P9 112.6(6)
C99 C97 H97 104.7
C98 C97 H97 104.7
P9 C97 H97 104.7
C97 C98 H98A 109.5
C97 C98 H98B 109.5
H98A C98 H98B 109.5
C97 C98 H98C 109.5
H98A C98 H98C 109.5
H98B C98 H98C 109.5
C97 C99 H99A 109.5
C97 C99 H99B 109.5
H99A C99 H99B 109.5
C97 C99 H99C 109.5
H99A C99 H99C 109.5
H99B C99 H99C 109.5
C101 C100 C102 108.8(8)
C101 C100 P9 108.0(6)
C102 C100 P9 112.4(6)
C101 C100 H100 109.2
C102 C100 H100 109.2
P9 C100 H100 109.2
C100 C101 H10A 109.5
C100 C101 H10B 109.5
H10A C101 H10B 109.5
C100 C101 H10C 109.5
H10A C101 H10C 109.5
H10B C101 H10C 109.5
C100 C102 H10D 109.5
C100 C102 H10E 109.5
H10D C102 H10E 109.5
C100 C102 H10F 109.5
H10D C102 H10F 109.5
H10E C102 H10F 109.5
C104 C103 C108 121.1(8)
C104 C103 N12 122.4(7)
C108 C103 N12 116.5(7)
C105 C104 C103 120.7(8)
C105 C104 H104 119.7
C103 C104 H104 119.7
C104 C105 C106 118.4(8)
C104 C105 H105 120.8
C106 C105 H105 120.8
C107 C106 C105 121.6(8)
C107 C106 H106 119.2
C105 C106 H106 119.2
C106 C107 C108 119.5(8)
C106 C107 H107 120.2
C108 C107 H107 120.2
N11 C108 C107 124.1(8)
N11 C108 C103 117.3(7)
C107 C108 C103 118.6(8)
N11 C109 P8 100.8(5)
N11 C109 H10G 111.6
P8 C109 H10G 111.6
N11 C109 H10H 111.6
P8 C109 H10H 111.6
H10G C109 H10H 109.4
C111 C110 H11G 109.5
C111 C110 H11H 109.5
H11G C110 H11H 109.5
C111 C110 H11I 109.5
H11G C110 H11I 109.5
H11H C110 H11I 109.5
C110 C111 C112 112.1(7)
C110 C111 P8 108.1(6)
C112 C111 P8 114.9(6)
C110 C111 H111 107.1
C112 C111 H111 107.1
P8 C111 H111 107.1
C111 C112 H11A 109.5
C111 C112 H11B 109.5
H11A C112 H11B 109.5
C111 C112 H11C 109.5
H11A C112 H11C 109.5
H11B C112 H11C 109.5
C114 C113 C115 113.1(7)
C114 C113 P8 110.5(6)
C115 C113 P8 109.7(5)
C114 C113 H113 107.8
C115 C113 H113 107.8
P8 C113 H113 107.8
C113 C114 H11J 109.5
C113 C114 H11K 109.5
H11J C114 H11K 109.5
C113 C114 H11L 109.5
H11J C114 H11L 109.5
H11K C114 H11L 109.5
C113 C115 H11D 109.5
C113 C115 H11E 109.5
H11D C115 H11E 109.5
C113 C115 H11F 109.5
H11D C115 H11F 109.5
H11E C115 H11F 109.5
C42 C116 H11M 109.5
C42 C116 H11N 109.5
H11M C116 H11N 109.5
C42 C116 H11O 109.5
H11M C116 H11O 109.5
H11N C116 H11O 109.5
C4 C117 H11P 109.5
C4 C117 H11Q 109.5
H11P C117 H11Q 109.5
C4 C117 H11R 109.5
H11P C117 H11R 109.5
H11Q C117 H11R 109.5
C18 N1 C19 119.1(7)
C18 N1 U3 120.2(5)
C19 N1 U3 118.7(5)
C7 N2 C6 120.1(7)
C7 N2 U3 120.8(5)
C6 N2 U3 116.7(5)
C29 N3 C32 117.6(7)
C29 N3 U3 122.1(5)
C32 N3 U3 118.3(5)
C13 N4 C8 113.8(6)
C13 N4 C28 113.0(6)
C8 N4 C28 111.6(6)
C13 N4 U3 104.9(5)
C8 N4 U3 106.3(4)
C28 N4 U3 106.5(5)
C69 N5 C70 118.7(7)
C69 N5 U2 117.5(5)
C70 N5 U2 121.3(5)
C56 N6 C57 119.3(7)
C56 N6 U2 120.9(5)
C57 N6 U2 118.9(5)
C45 N7 C44 120.0(6)
C45 N7 U2 121.5(5)
C44 N7 U2 117.4(5)
C51 N8 C64 112.7(6)
C51 N8 C50 112.9(6)
C64 N8 C50 112.8(6)
C51 N8 U2 107.5(5)
C64 N8 U2 104.9(5)
C50 N8 U2 105.3(4)
C82 N9 C83 117.1(6)
C82 N9 U1 118.1(5)
C83 N9 U1 123.1(5)
C95 N10 C96 119.1(6)
C95 N10 U1 120.8(5)
C96 N10 U1 118.5(5)
C108 N11 C109 119.0(6)
C108 N11 U1 121.5(5)
C109 N11 U1 118.7(5)
C103 N12 C90 113.5(6)
C103 N12 C77 113.0(6)
C90 N12 C77 111.7(6)
C103 N12 U1 107.5(5)
C90 N12 U1 105.5(4)
C77 N12 U1 104.7(4)
C4 P1 C1 105.8(4)
C4 P1 C6 103.2(5)
C1 P1 C6 103.2(4)
C4 P1 U3 127.7(3)
C1 P1 U3 126.0(3)
C6 P1 U3 74.3(3)
C19 P2 C23 103.9(4)
C19 P2 C21 105.7(4)
C23 P2 C21 105.7(4)
C19 P2 U3 77.8(3)
C23 P2 U3 118.9(3)
C21 P2 U3 133.2(3)
C37 P3 C34 104.9(4)
C37 P3 C32 100.7(4)
C34 P3 C32 97.4(4)
C40 P4 C42 106.8(4)
C40 P4 C44 102.6(4)
C42 P4 C44 102.4(4)
C40 P4 U2 126.8(3)
C42 P4 U2 125.9(3)
C44 P4 U2 74.5(3)
C58 P5 C61 104.8(4)
C58 P5 C57 101.9(4)
C61 P5 C57 105.1(4)
C58 P5 U2 125.9(3)
C61 P5 U2 128.0(3)
C57 P5 U2 77.2(2)
C75 P6 C71 104.0(4)
C75 P6 C70 98.4(4)
C71 P6 C70 99.6(4)
C83 P7 C87 98.8(4)
C83 P7 C84 98.4(4)
C87 P7 C84 105.9(4)
C111 P8 C113 106.2(4)
C111 P8 C109 106.6(4)
C113 P8 C109 103.8(4)
C111 P8 U1 127.5(2)
C113 P8 U1 123.6(3)
C109 P8 U1 78.4(2)
C100 P9 C96 100.5(4)
C100 P9 C97 108.2(4)
C96 P9 C97 101.3(4)
C100 P9 U1 128.2(3)
C96 P9 U1 76.3(2)
C97 P9 U1 123.3(3)
N9 U1 N10 103.2(2)
N9 U1 N11 110.2(2)
N10 U1 N11 102.7(2)
N9 U1 N12 67.3(2)
N10 U1 N12 66.2(2)
N11 U1 N12 66.7(2)
N9 U1 Cl1 96.09(17)
N10 U1 Cl1 102.48(17)
N11 U1 Cl1 137.85(17)
N12 U1 Cl1 155.41(14)
N9 U1 P8 101.65(15)
N10 U1 P8 151.56(18)
N11 U1 P8 55.22(16)
N12 U1 P8 112.10(14)
Cl1 U1 P8 88.30(6)
N9 U1 P9 151.46(15)
N10 U1 P9 54.97(17)
N11 U1 P9 93.85(17)
N12 U1 P9 111.48(14)
Cl1 U1 P9 74.12(6)
P8 U1 P9 104.72(6)
N7 U2 N5 102.6(2)
N7 U2 N6 103.9(2)
N5 U2 N6 107.6(2)
N7 U2 N8 66.0(2)
N5 U2 N8 66.9(2)
N6 U2 N8 65.5(2)
N7 U2 Cl2 98.71(17)
N5 U2 Cl2 99.40(17)
N6 U2 Cl2 139.58(18)
N8 U2 Cl2 154.80(14)
N7 U2 P5 152.51(18)
N5 U2 P5 101.21(15)
N6 U2 P5 55.35(17)
N8 U2 P5 112.22(13)
Cl2 U2 P5 90.66(6)
N7 U2 P4 55.27(17)
N5 U2 P4 153.84(15)
N6 U2 P4 92.67(17)
N8 U2 P4 109.09(14)
Cl2 U2 P4 73.41(6)
P5 U2 P4 103.96(6)
N2 U3 N3 106.7(2)
N2 U3 N1 104.5(2)
N3 U3 N1 103.7(2)
N2 U3 N4 65.8(2)
N3 U3 N4 66.5(2)
N1 U3 N4 66.8(2)
N2 U3 Cl3 97.81(17)
N3 U3 Cl3 101.07(17)
N1 U3 Cl3 139.91(18)
N4 U3 Cl3 153.16(15)
N2 U3 P2 151.29(19)
N3 U3 P2 98.34(16)
N1 U3 P2 54.85(17)
N4 U3 P2 113.88(14)
Cl3 U3 P2 90.83(6)
N2 U3 P1 54.74(19)
N3 U3 P1 158.90(16)
N1 U3 P1 91.80(16)
N4 U3 P1 108.18(14)
Cl3 U3 P1 74.49(7)
P2 U3 P1 102.30(6)

loop_
_geom_bond_atom_site_label_1
_geom_bond_atom_site_label_2
_geom_bond_distance
C1 C2 1.535(12)
C1 C3 1.535(11)
C1 P1 1.851(9)
C1 H1 1.0000
C2 H2A 0.9800
C2 H2B 0.9800
C2 H2C 0.9800
C3 H3A 0.9800
C3 H3B 0.9800
C3 H3C 0.9800
C4 C117 1.492(16)
C4 C5 1.528(13)
C4 P1 1.849(10)
C4 H4 1.0000
C5 H5A 0.9800
C5 H5B 0.9800
C5 H5C 0.9800
C6 N2 1.454(10)
C6 P1 1.858(9)
C6 H6A 0.9900
C6 H6B 0.9900
C7 N2 1.382(10)
C7 C11 1.418(11)
C7 C8 1.430(10)
C8 C9 1.365(11)
C8 N4 1.484(9)
C9 C10 1.391(10)
C9 H9 0.9500
C10 C12 1.354(11)
C10 H10 0.9500
C11 C12 1.376(12)
C11 H11 0.9500
C12 H12 0.9500
C13 C14 1.377(11)
C13 C18 1.413(11)
C13 N4 1.480(10)
C14 C15 1.396(11)
C14 H14 0.9500
C15 C16 1.374(11)
C15 H15 0.9500
C16 C17 1.403(11)
C16 H16 0.9500
C17 C18 1.390(11)
C17 H17 0.9500
C18 N1 1.388(10)
C19 N1 1.447(9)
C19 P2 1.828(8)
C19 H19A 0.9900
C19 H19B 0.9900
C20 C21 1.513(11)
C20 H20A 0.9800
C20 H20B 0.9800
C20 H20C 0.9800
C21 C22 1.538(11)
C21 P2 1.841(8)
C21 H21 1.0000
C22 H22A 0.9800
C22 H22B 0.9800
C22 H22C 0.9800
C23 C25 1.498(11)
C23 C24 1.546(11)
C23 P2 1.840(8)
C23 H23 1.0000
C24 H24A 0.9800
C24 H24B 0.9800
C24 H24C 0.9800
C25 H25A 0.9800
C25 H25B 0.9800
C25 H25C 0.9800
C26 C27 1.382(11)
C26 C31 1.385(11)
C26 H26 0.9500
C27 C28 1.362(10)
C27 H27 0.9500
C28 C29 1.405(11)
C28 N4 1.490(10)
C29 C30 1.396(11)
C29 N3 1.397(9)
C30 C31 1.382(11)
C30 H30 0.9500
C31 H31 0.9500
C32 N3 1.473(10)
C32 P3 1.896(9)
C32 H32A 0.9900
C32 H32B 0.9900
C33 C34 1.534(12)
C33 H33A 0.9800
C33 H33B 0.9800
C33 H33C 0.9800
C34 C35 1.509(12)
C34 P3 1.865(9)
C34 H34 1.0000
C35 H35A 0.9800
C35 H35B 0.9800
C35 H35C 0.9800
C36 C37 1.516(12)
C36 H36A 0.9800
C36 H36B 0.9800
C36 H36C 0.9800
C37 C38 1.520(12)
C37 P3 1.850(9)
C37 H37 1.0000
C38 H38A 0.9800
C38 H38B 0.9800
C38 H38C 0.9800
C39 C40 1.543(10)
C39 H39A 0.9800
C39 H39B 0.9800
C39 H39C 0.9800
C40 C41 1.530(12)
C40 P4 1.836(8)
C40 H40 1.0000
C41 H41A 0.9800
C41 H41B 0.9800
C41 H41C 0.9800
C42 C116 1.504(12)
C42 C43 1.516(12)
C42 P4 1.842(9)
C42 H42 1.0000
C43 H43A 0.9800
C43 H43B 0.9800
C43 H43C 0.9800
C44 N7 1.454(9)
C44 P4 1.858(8)
C44 H44A 0.9900
C44 H44B 0.9900
C45 N7 1.384(10)
C45 C50 1.390(11)
C45 C46 1.406(10)
C46 C47 1.383(11)
C46 H46 0.9500
C47 C48 1.372(10)
C47 H47 0.9500
C48 C49 1.397(10)
C48 H48 0.9500
C49 C50 1.411(11)
C49 H49 0.9500
C50 N8 1.484(9)
C51 C52 1.395(11)
C51 C56 1.400(11)
C51 N8 1.451(10)
C52 C53 1.404(12)
C52 H52 0.9500
C53 C54 1.385(12)
C53 H53 0.9500
C54 C55 1.369(11)
C54 H54 0.9500
C55 C56 1.389(11)
C55 H55 0.9500
C56 N6 1.383(10)
C57 N6 1.460(9)
C57 P5 1.855(8)
C57 H57A 0.9900
C57 H57B 0.9900
C58 C59 1.513(12)
C58 C60 1.567(11)
C58 P5 1.830(7)
C58 H58 1.0000
C59 H59A 0.9800
C59 H59B 0.9800
C59 H59C 0.9800
C60 H60A 0.9800
C60 H60B 0.9800
C60 H60C 0.9800
C61 C63 1.534(11)
C61 C62 1.555(11)
C61 P5 1.844(9)
C61 H61 1.0000
C62 H62A 0.9800
C62 H62B 0.9800
C62 H62C 0.9800
C63 H63A 0.9800
C63 H63B 0.9800
C63 H63C 0.9800
C64 C65 1.375(11)
C64 C69 1.410(11)
C64 N8 1.466(10)
C65 C66 1.386(11)
C65 H65 0.9500
C66 C67 1.386(12)
C66 H66 0.9500
C67 C68 1.386(11)
C67 H67 0.9500
C68 C69 1.389(10)
C68 H68 0.9500
C69 N5 1.403(9)
C70 N5 1.448(9)
C70 P6 1.896(8)
C70 H70A 0.9900
C70 H70B 0.9900
C71 C73 1.507(13)
C71 C72 1.539(12)
C71 P6 1.878(9)
C71 H71 1.0000
C72 H72A 0.9800
C72 H72B 0.9800
C72 H72C 0.9800
C73 H73A 0.9800
C73 H73B 0.9800
C73 H73C 0.9800
C74 C75 1.504(11)
C74 H74A 0.9800
C74 H74B 0.9800
C74 H74C 0.9800
C75 C76 1.520(11)
C75 P6 1.869(8)
C75 H75 1.0000
C76 H76A 0.9800
C76 H76B 0.9800
C76 H76C 0.9800
C77 C78 1.381(11)
C77 C82 1.402(11)
C77 N12 1.485(9)
C78 C79 1.399(11)
C78 H78 0.9500
C79 C80 1.372(12)
C79 H79 0.9500
C80 C81 1.387(11)
C80 H80 0.9500
C81 C82 1.425(11)
C81 H81 0.9500
C82 N9 1.398(10)
C83 N9 1.461(9)
C83 P7 1.846(8)
C83 H83A 0.9900
C83 H83B 0.9900
C84 C86 1.511(11)
C84 C85 1.512(10)
C84 P7 1.857(8)
C84 H84 1.0000
C85 H85A 0.9800
C85 H85B 0.9800
C85 H85C 0.9800
C86 H86A 0.9800
C86 H86B 0.9800
C86 H86C 0.9800
C87 C88 1.527(12)
C87 C89 1.544(11)
C87 P7 1.855(9)
C87 H87 1.0000
C88 H88A 0.9800
C88 H88B 0.9800
C88 H88C 0.9800
C89 H89A 0.9800
C89 H89B 0.9800
C89 H89C 0.9800
C90 C91 1.375(10)
C90 C95 1.387(10)
C90 N12 1.482(9)
C91 C92 1.389(10)
C91 H91 0.9500
C92 C93 1.382(11)
C92 H92 0.9500
C93 C94 1.378(11)
C93 H93 0.9500
C94 C95 1.403(10)
C94 H94 0.9500
C95 N10 1.413(9)
C96 N10 1.474(9)
C96 P9 1.842(8)
C96 H96A 0.9900
C96 H96B 0.9900
C97 C99 1.486(11)
C97 C98 1.538(11)
C97 P9 1.861(8)
C97 H97 1.0000
C98 H98A 0.9800
C98 H98B 0.9800
C98 H98C 0.9800
C99 H99A 0.9800
C99 H99B 0.9800
C99 H99C 0.9800
C100 C101 1.525(12)
C100 C102 1.540(12)
C100 P9 1.839(9)
C100 H100 1.0000
C101 H10A 0.9800
C101 H10B 0.9800
C101 H10C 0.9800
C102 H10D 0.9800
C102 H10E 0.9800
C102 H10F 0.9800
C103 C104 1.379(11)
C103 C108 1.402(11)
C103 N12 1.473(9)
C104 C105 1.377(11)
C104 H104 0.9500
C105 C106 1.404(12)
C105 H105 0.9500
C106 C107 1.380(11)
C106 H106 0.9500
C107 C108 1.399(11)
C107 H107 0.9500
C108 N11 1.393(10)
C109 N11 1.452(9)
C109 P8 1.859(8)
C109 H10G 0.9900
C109 H10H 0.9900
C110 C111 1.519(11)
C110 H11G 0.9800
C110 H11H 0.9800
C110 H11I 0.9800
C111 C112 1.538(10)
C111 P8 1.844(8)
C111 H111 1.0000
C112 H11A 0.9800
C112 H11B 0.9800
C112 H11C 0.9800
C113 C114 1.523(11)
C113 C115 1.562(11)
C113 P8 1.853(8)
C113 H113 1.0000
C114 H11J 0.9800
C114 H11K 0.9800
C114 H11L 0.9800
C115 H11D 0.9800
C115 H11E 0.9800
C115 H11F 0.9800
C116 H11M 0.9800
C116 H11N 0.9800
C116 H11O 0.9800
C117 H11P 0.9800
C117 H11Q 0.9800
C117 H11R 0.9800
N1 U3 2.283(6)
N2 U3 2.253(7)
N3 U3 2.268(7)
N4 U3 2.623(6)
N5 U2 2.270(6)
N6 U2 2.296(7)
N7 U2 2.255(6)
N8 U2 2.612(7)
N9 U1 2.258(6)
N10 U1 2.260(6)
N11 U1 2.281(6)
N12 U1 2.611(6)
P1 U3 3.138(2)
P2 U3 3.085(2)
P4 U2 3.145(2)
P5 U2 3.125(2)
P8 U1 3.053(2)
P9 U1 3.130(2)
Cl1 U1 2.672(2)
Cl2 U2 2.687(2)
Cl3 U3 2.667(2)

loop_
_cod_changelog_entry_id
_cod_changelog_entry_author
_cod_changelog_entry_date
_cod_changelog_entry_text
1 'Vaitkus, Antanas' 2022-05-09T04:30:00+03:00
;
 Removed the '&#x00E2;&#x0080;&#x0098;' and '&#x00E2;&#x0080;&#x0099;'
 sequences from the value of the '_chemical_name_common' data item.
;
